data_7109120
loop_
_publ_author_name
'David Bardelang'
'Michel Giorgi'
'Cedric Pardanaud'
'Virginie Hornebecq'
'Egon Rizzato'
'Paul Tordo'
'Olivier Ouari'

_publ_section_title
;
 Organic multishell isostructural host-guest crystals: fullerenes C60
 inside a nitroxide open framework
;
_journal_name_full Chem.Commun.
_journal_page_first 3519
_journal_paper_doi 10.1039/c3cc00170a
_journal_volume 49
_journal_year 2013
_chemical_compound_source 'synthesis as described'
_chemical_formula_moiety 'C11.5 H20 N1 O3'
_chemical_formula_sum 'C11.5 H20 N O3'
_chemical_formula_weight 220.29
_chemical_name_systematic
;
?
;
_space_group_IT_number 167
_symmetry_cell_setting trigonal
_symmetry_Int_Tables_number 167
_symmetry_space_group_name_Hall '-R 3 2"c'
_symmetry_space_group_name_H-M 'R -3 c :H'
_atom_sites_solution_hydrogens geom
_atom_sites_solution_primary direct
_atom_sites_solution_secondary difmap
_audit_conform_dict_location ftp://ftp.iucr.org/pub/cif_core.dic
_audit_conform_dict_name cif_core.dic
_audit_conform_dict_version 2.4
_audit_creation_date 2013-02-28T11:05:36-00:00
_audit_creation_method 'WinGX routine CIF_UPDATE'
_cell_angle_alpha 90
_cell_angle_beta 90
_cell_angle_gamma 120
_cell_formula_units_Z 36
_cell_length_a 25.1890(8)
_cell_length_b 25.1890(8)
_cell_length_c 30.1466(6)
_cell_measurement_reflns_used 30586
_cell_measurement_temperature 293(2)
_cell_measurement_theta_max 28.23
_cell_measurement_theta_min 1.62
_cell_measurement_wavelength 0.71073
_cell_volume 16565.0(8)
_computing_molecular_graphics 'Ortep-3 for Windows (Farrugia, 1997)'
_computing_publication_material 'WinGX publication routines (Farrugia, 1999)'
_computing_structure_refinement 'SHELXL-97 (Sheldrick, 2008)'
_diffrn_ambient_temperature 293(2)
_diffrn_measured_fraction_theta_full 0.992
_diffrn_measured_fraction_theta_max 0.971
_diffrn_measurement_device_type KappaCCD
_diffrn_measurement_method 'Omega + Phi scan'
_diffrn_radiation_monochromator graphite
_diffrn_radiation_probe x-ray
_diffrn_radiation_type MoK\a
_diffrn_radiation_wavelength 0.71073
_diffrn_reflns_av_R_equivalents 0.033
_diffrn_reflns_av_unetI/netI 0.0406
_diffrn_reflns_limit_h_max 33
_diffrn_reflns_limit_h_min 0
_diffrn_reflns_limit_k_max 0
_diffrn_reflns_limit_k_min -28
_diffrn_reflns_limit_l_max 37
_diffrn_reflns_limit_l_min -38
_diffrn_reflns_number 8470
_diffrn_reflns_theta_full 25
_diffrn_reflns_theta_max 28.23
_diffrn_reflns_theta_min 1.62
_diffrn_standards_number 0
_exptl_absorpt_coefficient_mu 0.057
_exptl_absorpt_correction_type none
_exptl_crystal_colour purple
_exptl_crystal_density_diffrn 0.795
_exptl_crystal_density_method 'not measured'
_exptl_crystal_description prism
_exptl_crystal_F_000 4320
_exptl_crystal_size_max 0.7
_exptl_crystal_size_mid 0.5
_exptl_crystal_size_min 0.3
_platon_squeeze_details
;
;
_refine_diff_density_max 0.312
_refine_diff_density_min -0.25
_refine_diff_density_rms 0.064
_refine_ls_extinction_method none
_refine_ls_goodness_of_fit_ref 1.142
_refine_ls_hydrogen_treatment constr
_refine_ls_matrix_type full
_refine_ls_number_parameters 141
_refine_ls_number_reflns 4419
_refine_ls_number_restraints 0
_refine_ls_restrained_S_all 1.142
_refine_ls_R_factor_all 0.1353
_refine_ls_R_factor_gt 0.0915
_refine_ls_shift/su_max 0.000
_refine_ls_shift/su_mean 0
_refine_ls_structure_factor_coef Fsqd
_refine_ls_weighting_details 'calc w=1/[\s^2^(Fo^2^)+(0.2000P)^2^+0.0000P] where P=(Fo^2^+2Fc^2^)/3'
_refine_ls_weighting_scheme calc
_refine_ls_wR_factor_gt 0.3019
_refine_ls_wR_factor_ref 0.337
_reflns_number_gt 2441
_reflns_number_total 4419
_reflns_threshold_expression >2\s(I)
_cod_data_source_file c3cc00170a.txt
_cod_data_source_block btbk76
_cod_original_sg_symbol_H-M 'R -3 c'
_cod_original_formula_sum 'C11.5 H20 N1 O3'
_cod_database_code 7109120

loop_
_symmetry_equiv_pos_as_xyz
'x, y, z'
'-y, x-y, z'
'-x+y, -x, z'
'x-y, -y, -z+1/2'
'-x, -x+y, -z+1/2'
'y, x, -z+1/2'
'x+2/3, y+1/3, z+1/3'
'-y+2/3, x-y+1/3, z+1/3'
'-x+y+2/3, -x+1/3, z+1/3'
'x-y+2/3, -y+1/3, -z+5/6'
'-x+2/3, -x+y+1/3, -z+5/6'
'y+2/3, x+1/3, -z+5/6'
'x+1/3, y+2/3, z+2/3'
'-y+1/3, x-y+2/3, z+2/3'
'-x+y+1/3, -x+2/3, z+2/3'
'x-y+1/3, -y+2/3, -z+7/6'
'-x+1/3, -x+y+2/3, -z+7/6'
'y+1/3, x+2/3, -z+7/6'
'-x, -y, -z'
'y, -x+y, -z'
'x-y, x, -z'
'-x+y, y, z-1/2'
'x, x-y, z-1/2'
'-y, -x, z-1/2'
'-x+2/3, -y+1/3, -z+1/3'
'y+2/3, -x+y+1/3, -z+1/3'
'x-y+2/3, x+1/3, -z+1/3'
'-x+y+2/3, y+1/3, z-1/6'
'x+2/3, x-y+1/3, z-1/6'
'-y+2/3, -x+1/3, z-1/6'
'-x+1/3, -y+2/3, -z+2/3'
'y+1/3, -x+y+2/3, -z+2/3'
'x-y+1/3, x+2/3, -z+2/3'
'-x+y+1/3, y+2/3, z+1/6'
'x+1/3, x-y+2/3, z+1/6'
'-y+1/3, -x+2/3, z+1/6'

loop_
_atom_site_label
_atom_site_type_symbol
_atom_site_fract_x
_atom_site_fract_y
_atom_site_fract_z
_atom_site_U_iso_or_equiv
_atom_site_adp_type
_atom_site_occupancy
_atom_site_symmetry_multiplicity
_atom_site_calc_flag
_atom_site_refinement_flags
C1 C 0.75991(11) 0.12774(11) 0.25091(7) 0.0560(6) Uani 1 1 d .
C2 C 0.73975(11) 0.15827(11) 0.28498(8) 0.0592(6) Uani 1 1 d .
H2A H 0.7045 0.1266 0.3007 0.071 Uiso 1 1 calc R
H2B H 0.7264 0.1833 0.2694 0.071 Uiso 1 1 calc R
C3 C 0.78819(12) 0.19868(12) 0.31934(8) 0.0675(8) Uani 1 1 d .
C4 C 0.87032(12) 0.22007(15) 0.25721(9) 0.0790(9) Uani 1 1 d .
C5 C 0.81728(13) 0.17575(14) 0.22789(8) 0.0750(8) Uani 1 1 d .
H5A H 0.8061 0.1996 0.2089 0.09 Uiso 1 1 calc R
H5B H 0.832 0.1548 0.2088 0.09 Uiso 1 1 calc R
C6 C 0.79641(16) 0.16085(16) 0.35507(9) 0.0925(11) Uani 1 1 d .
H6A H 0.8104 0.1354 0.3418 0.139 Uiso 1 1 calc R
H6B H 0.7579 0.1355 0.3697 0.139 Uiso 1 1 calc R
H6C H 0.8261 0.1877 0.3763 0.139 Uiso 1 1 calc R
C7 C 0.76841(16) 0.24157(17) 0.33980(13) 0.1033(12) Uani 1 1 d .
H7A H 0.8012 0.2719 0.3576 0.155 Uiso 1 1 calc R
H7B H 0.7329 0.2183 0.358 0.155 Uiso 1 1 calc R
H7C H 0.7587 0.2615 0.3166 0.155 Uiso 1 1 calc R
C8 C 0.90817(15) 0.19167(19) 0.27290(14) 0.1051(12) Uani 1 1 d .
H8A H 0.9379 0.2183 0.2943 0.158 Uiso 1 1 calc R
H8B H 0.9288 0.1863 0.248 0.158 Uiso 1 1 calc R
H8C H 0.8816 0.1526 0.2863 0.158 Uiso 1 1 calc R
C9 C 0.9112(2) 0.27831(19) 0.23126(14) 0.1279(17) Uani 1 1 d .
H9A H 0.8868 0.2944 0.2193 0.192 Uiso 1 1 calc R
H9B H 0.9306 0.2691 0.2074 0.192 Uiso 1 1 calc R
H9C H 0.9419 0.3081 0.2506 0.192 Uiso 1 1 calc R
C10 C 0.65948(11) 0.04926(11) 0.22984(8) 0.0622(7) Uani 1 1 d .
H10A H 0.6326 0.0326 0.2044 0.075 Uiso 1 1 calc R
H10B H 0.6396 0.0621 0.2514 0.075 Uiso 1 1 calc R
C11 C 0.66954(12) 0 0.25 0.0520(7) Uani 1 2 d S
C12 C 0.71934(12) 0.03021(11) 0.28554(7) 0.0596(7) Uani 1 1 d .
H12A H 0.7031 0.0417 0.3106 0.072 Uiso 1 1 calc R
H12B H 0.731 0.001 0.2959 0.072 Uiso 1 1 calc R
N1 N 0.84757(9) 0.23756(10) 0.29706(7) 0.0663(6) Uani 1 1 d .
O1 O 0.88874(9) 0.28153(10) 0.32023(7) 0.0955(8) Uani 1 1 d .
O2 O 0.77229(7) 0.08341(7) 0.26876(5) 0.0584(5) Uani 1 1 d .
O3 O 0.71608(8) 0.10123(8) 0.21630(5) 0.0638(5) Uani 1 1 d .

loop_
_atom_site_aniso_label
_atom_site_aniso_U_11
_atom_site_aniso_U_22
_atom_site_aniso_U_33
_atom_site_aniso_U_23
_atom_site_aniso_U_13
_atom_site_aniso_U_12
C1 0.0552(13) 0.0572(14) 0.0470(11) -0.0081(9) -0.0078(9) 0.0215(11)
C2 0.0512(13) 0.0534(13) 0.0657(14) -0.0074(10) -0.0018(10) 0.0207(11)
C3 0.0590(15) 0.0654(16) 0.0577(13) -0.0211(11) 0.0014(10) 0.0158(12)
C4 0.0536(15) 0.0832(19) 0.0712(16) -0.0158(13) 0.0089(12) 0.0124(14)
C5 0.0669(16) 0.0796(18) 0.0548(14) -0.0056(12) 0.0071(11) 0.0187(14)
C6 0.096(2) 0.098(2) 0.0528(15) -0.0124(14) -0.0149(14) 0.0258(19)
C7 0.083(2) 0.091(2) 0.114(2) -0.0485(19) 0.0062(18) 0.0259(19)
C8 0.0663(19) 0.125(3) 0.117(2) -0.038(2) -0.0026(18) 0.043(2)
C9 0.091(3) 0.105(3) 0.106(2) 0.001(2) 0.028(2) -0.012(2)
C10 0.0581(14) 0.0561(14) 0.0693(14) -0.0141(10) -0.0192(11) 0.0262(12)
C11 0.0495(12) 0.0544(18) 0.0536(16) -0.0106(13) -0.0053(6) 0.0272(9)
C12 0.0687(16) 0.0613(15) 0.0497(12) -0.0059(10) -0.0079(10) 0.0331(13)
N1 0.0482(11) 0.0634(13) 0.0652(12) -0.0185(9) -0.0060(9) 0.0113(10)
O1 0.0638(13) 0.0880(15) 0.1018(15) -0.0403(12) -0.0167(10) 0.0132(11)
O2 0.0516(9) 0.0664(11) 0.0556(9) -0.0127(7) -0.0100(7) 0.0283(8)
O3 0.0694(11) 0.0562(10) 0.0522(9) -0.0046(7) -0.0157(7) 0.0213(9)

loop_
_atom_type_symbol
_atom_type_description
_atom_type_scat_dispersion_real
_atom_type_scat_dispersion_imag
_atom_type_scat_source
C C 0.0033 0.0016 'International Tables Vol C Tables 4.2.6.8 and 6.1.1.4'
H H 0 0 'International Tables Vol C Tables 4.2.6.8 and 6.1.1.4'
N N 0.0061 0.0033 'International Tables Vol C Tables 4.2.6.8 and 6.1.1.4'
O O 0.0106 0.006 'International Tables Vol C Tables 4.2.6.8 and 6.1.1.4'

loop_
_geom_angle_atom_site_label_1
_geom_angle_atom_site_label_2
_geom_angle_atom_site_label_3
_geom_angle
_geom_angle_site_symmetry_1
_geom_angle_site_symmetry_3
O2 C1 O3 109.64(18) . .
O2 C1 C5 107.9(2) . .
O3 C1 C5 104.27(18) . .
O2 C1 C2 114.02(17) . .
O3 C1 C2 110.97(19) . .
C5 C1 C2 109.5(2) . .
C1 C2 C3 115.9(2) . .
C1 C2 H2A 108.3 . .
C3 C2 H2A 108.3 . .
C1 C2 H2B 108.3 . .
C3 C2 H2B 108.3 . .
H2A C2 H2B 107.4 . .
N1 C3 C6 109.1(2) . .
N1 C3 C7 107.1(2) . .
C6 C3 C7 110.6(3) . .
N1 C3 C2 109.77(18) . .
C6 C3 C2 112.0(2) . .
C7 C3 C2 108.0(2) . .
N1 C4 C9 107.7(3) . .
N1 C4 C5 111.0(2) . .
C9 C4 C5 109.3(3) . .
N1 C4 C8 108.2(3) . .
C9 C4 C8 109.4(3) . .
C5 C4 C8 111.2(3) . .
C1 C5 C4 117.2(2) . .
C1 C5 H5A 108 . .
C4 C5 H5A 108 . .
C1 C5 H5B 108 . .
C4 C5 H5B 108 . .
H5A C5 H5B 107.2 . .
C3 C6 H6A 109.5 . .
C3 C6 H6B 109.5 . .
H6A C6 H6B 109.5 . .
C3 C6 H6C 109.5 . .
H6A C6 H6C 109.5 . .
H6B C6 H6C 109.5 . .
C3 C7 H7A 109.5 . .
C3 C7 H7B 109.5 . .
H7A C7 H7B 109.5 . .
C3 C7 H7C 109.5 . .
H7A C7 H7C 109.5 . .
H7B C7 H7C 109.5 . .
C4 C8 H8A 109.5 . .
C4 C8 H8B 109.5 . .
H8A C8 H8B 109.5 . .
C4 C8 H8C 109.5 . .
H8A C8 H8C 109.5 . .
H8B C8 H8C 109.5 . .
C4 C9 H9A 109.5 . .
C4 C9 H9B 109.5 . .
H9A C9 H9B 109.5 . .
C4 C9 H9C 109.5 . .
H9A C9 H9C 109.5 . .
H9B C9 H9C 109.5 . .
O3 C10 C11 111.48(19) . .
O3 C10 H10A 109.3 . .
C11 C10 H10A 109.3 . .
O3 C10 H10B 109.3 . .
C11 C10 H10B 109.3 . .
H10A C10 H10B 108 . .
C10 C11 C10 109.4(3) . 4
C10 C11 C12 110.74(13) . 4
C10 C11 C12 107.76(13) 4 4
C10 C11 C12 107.76(13) . .
C10 C11 C12 110.74(13) 4 .
C12 C11 C12 110.4(3) 4 .
O2 C12 C11 111.50(15) . .
O2 C12 H12A 109.3 . .
C11 C12 H12A 109.3 . .
O2 C12 H12B 109.3 . .
C11 C12 H12B 109.3 . .
H12A C12 H12B 108 . .
O1 N1 C3 116.01(19) . .
O1 N1 C4 115.5(2) . .
C3 N1 C4 125.63(19) . .
C1 O2 C12 113.95(17) . .
C1 O3 C10 113.93(17) . .

loop_
_geom_bond_atom_site_label_1
_geom_bond_atom_site_label_2
_geom_bond_distance
_geom_bond_site_symmetry_2
C1 O2 1.408(3) .
C1 O3 1.420(2) .
C1 C5 1.511(4) .
C1 C2 1.515(3) .
C2 C3 1.535(3) .
C2 H2A 0.97 .
C2 H2B 0.97 .
C3 N1 1.477(3) .
C3 C6 1.519(5) .
C3 C7 1.528(4) .
C4 N1 1.489(3) .
C4 C9 1.521(5) .
C4 C5 1.524(4) .
C4 C8 1.525(5) .
C5 H5A 0.97 .
C5 H5B 0.97 .
C6 H6A 0.96 .
C6 H6B 0.96 .
C6 H6C 0.96 .
C7 H7A 0.96 .
C7 H7B 0.96 .
C7 H7C 0.96 .
C8 H8A 0.96 .
C8 H8B 0.96 .
C8 H8C 0.96 .
C9 H9A 0.96 .
C9 H9B 0.96 .
C9 H9C 0.96 .
C10 O3 1.430(3) .
C10 C11 1.512(3) .
C10 H10A 0.97 .
C10 H10B 0.97 .
C11 C10 1.512(3) 4
C11 C12 1.532(3) 4
C11 C12 1.532(3) .
C12 O2 1.429(3) .
C12 H12A 0.97 .
C12 H12B 0.97 .
N1 O1 1.281(2) .

loop_
_platon_squeeze_void_nr
_platon_squeeze_void_average_x
_platon_squeeze_void_average_y
_platon_squeeze_void_average_z
_platon_squeeze_void_volume
_platon_squeeze_void_count_electrons
_platon_squeeze_void_content
1 0.000 0.000 -0.001 2352 621 ' '
2 0.333 0.667 0.261 2336 620 ' '
3 0.667 0.333 0.429 2336 620 ' '
